data_7131967
loop_
_publ_author_name
'Lu, Lingyi'
'Wang, Haoran'
'Huang, Shanshan'
'Xiong, Biao'
'Zeng, Xiaobao'
'Ling, Yong'
'Qiu, Xiaodong'

_publ_section_title
;
 Photoredox Catalysis in Alkene and Alkyne Alkylsulfonylations: The
 Construction of Markovnikov Selective \a-Sulfones
;
_journal_name_full 'Chemical Communications'
_journal_paper_doi 10.1039/D3CC02740F
_journal_year 2023
_chemical_formula_moiety 'C29 H29 F3 O4 S'
_chemical_formula_sum 'C29 H29 F3 O4 S'
_chemical_formula_weight 530.58
_space_group_crystal_system orthorhombic
_space_group_IT_number 61
_space_group_name_Hall '-P 2ac 2ab'
_space_group_name_H-M_alt 'P b c a'
_atom_sites_solution_hydrogens geom
_audit_block_doi 10.5517/ccdc.csd.cc2fcl7n
_audit_creation_date 2022-09-07
_audit_creation_method
;
Olex2 1.2
(compiled 2018.05.29 svn.r3508 for OlexSys, GUI svn.r5506)
;
_audit_update_record
;
2023-03-01 deposited with the CCDC.	2023-08-02 downloaded from the CCDC.
;
_cell_angle_alpha 90
_cell_angle_beta 90
_cell_angle_gamma 90
_cell_formula_units_Z 8
_cell_length_a 17.9381(9)
_cell_length_b 11.1134(7)
_cell_length_c 26.1609(14)
_cell_measurement_reflns_used 6743
_cell_measurement_temperature 296(2)
_cell_measurement_theta_max 26.73
_cell_measurement_theta_min 2.66
_cell_volume 5215.3(5)
_computing_cell_refinement 'SAINT V8.40B (?, 2016)'
_computing_data_reduction 'SAINT V8.40B (?, 2016)'
_computing_molecular_graphics 'Olex2 (Dolomanov et al., 2009)'
_computing_publication_material 'Olex2 (Dolomanov et al., 2009)'
_computing_structure_refinement 'XL (Sheldrick, 2008)'
_computing_structure_solution 'SHELXT 2018/2 (Sheldrick, 2018)'
_diffrn_ambient_temperature 296.15
_diffrn_measured_fraction_theta_full 1.000
_diffrn_measured_fraction_theta_max 0.999
_diffrn_measurement_device_type 'Bruker APEX-II CCD'
_diffrn_measurement_method '\f and \w scans'
_diffrn_radiation_type MoK\a
_diffrn_radiation_wavelength 0.71073
_diffrn_reflns_av_R_equivalents 0.1188
_diffrn_reflns_av_unetI/netI 0.0702
_diffrn_reflns_Laue_measured_fraction_full 1.000
_diffrn_reflns_Laue_measured_fraction_max 0.999
_diffrn_reflns_limit_h_max 23
_diffrn_reflns_limit_h_min -22
_diffrn_reflns_limit_k_max 14
_diffrn_reflns_limit_k_min -14
_diffrn_reflns_limit_l_max 33
_diffrn_reflns_limit_l_min -33
_diffrn_reflns_number 42615
_diffrn_reflns_point_group_measured_fraction_full 1.000
_diffrn_reflns_point_group_measured_fraction_max 0.999
_diffrn_reflns_theta_full 25.242
_diffrn_reflns_theta_max 27.526
_diffrn_reflns_theta_min 1.927
_diffrn_standards_number 0
_exptl_absorpt_coefficient_mu 0.179
_exptl_absorpt_correction_T_max 0.7456
_exptl_absorpt_correction_T_min 0.5085
_exptl_absorpt_correction_type none
_exptl_absorpt_process_details
;
SADABS-2016/2 (Bruker,2016/2) was used for absorption correction.
wR2(int) was 0.1647 before and 0.0868 after correction.
The Ratio of minimum to maximum transmission is 0.6820.
The \l/2 correction factor is Not present.
;
_exptl_crystal_density_diffrn 1.351
_exptl_crystal_description block
_exptl_crystal_F_000 2224
_refine_diff_density_max 0.329
_refine_diff_density_min -0.428
_refine_diff_density_rms 0.066
_refine_ls_extinction_method none
_refine_ls_goodness_of_fit_ref 1.099
_refine_ls_hydrogen_treatment constr
_refine_ls_matrix_type full
_refine_ls_number_parameters 363
_refine_ls_number_reflns 6001
_refine_ls_number_restraints 25
_refine_ls_restrained_S_all 1.120
_refine_ls_R_factor_all 0.1313
_refine_ls_R_factor_gt 0.0810
_refine_ls_shift/su_max 0.001
_refine_ls_shift/su_mean 0.000
_refine_ls_structure_factor_coef Fsqd
_refine_ls_weighting_details 'w=1/[\s^2^(Fo^2^)+(0.0276P)^2^+10.2468P] where P=(Fo^2^+2Fc^2^)/3'
_refine_ls_weighting_scheme calc
_refine_ls_wR_factor_gt 0.1432
_refine_ls_wR_factor_ref 0.1656
_reflns_Friedel_coverage 0.000
_reflns_number_gt 3946
_reflns_number_total 6001
_reflns_threshold_expression 'I > 2\s(I)'
_cod_data_source_file d3cc02740f2.cif
_cod_data_source_block 1_a
_cod_database_code 7131967
_shelx_shelxl_version_number 2016/6
_shelx_space_group_comment
;
The symmetry employed for this shelxl refinement is uniquely defined
by the following loop, which should always be used as a source of
symmetry information in preference to the above space-group names.
They are only intended as comments.
;
_olex2_refinement_description
;
1. Fixed Uiso
 At 1.2 times of:
  All C(H) groups, All C(H,H) groups
 At 1.5 times of:
  All C(H,H,H) groups
2. Restrained distances
 C29-F6
 1.35 with sigma of 0.01
 F2-C29 \\sim F3-C29 \\sim F1-C29
 with sigma of 0.02
 F5-C29 \\sim F4-C29 \\sim F6-C29
 with sigma of 0.02
 F1-F2 \\sim F1-F3 \\sim F2-F3
 with sigma of 0.02
 F4-F5 \\sim F4-F6 \\sim F5-F6
 with sigma of 0.02
 C29-F6 \\sim C29-F4 \\sim C29-F5
 with sigma of 0.02
3. Uiso/Uaniso restraints and constraints
Uanis(F5) \\sim Ueq: with sigma of 0.001 and sigma for terminal atoms of 0.002
Uanis(F6) \\sim Ueq: with sigma of 0.005 and sigma for terminal atoms of 0.01
4. Others
 Sof(F4)=Sof(F5)=Sof(F6)=1-FVAR(1)
 Sof(F1)=Sof(F2)=Sof(F3)=FVAR(1)
5.a Ternary CH refined with riding coordinates:
 C12(H12)
5.b Secondary CH2 refined with riding coordinates:
 C11(H11A,H11B), C7(H7A,H7B), C9(H9A,H9B), C5(H5A,H5B), C8(H8A,H8B), C10(H10A,
 H10B), C4(H4A,H4B)
5.c Aromatic/amide H refined with riding coordinates:
 C14(H14), C28(H28), C22(H22), C15(H15), C25(H25), C27(H27), C24(H24),
 C20(H20), C17(H17), C18(H18), C19(H19)
5.d Idealised Me refined as rotating group:
 C1(H1A,H1B,H1C)
;
_olex2_submission_special_instructions 'No special instructions were received'

loop_
_space_group_symop_operation_xyz
'x, y, z'
'-x+1/2, -y, z+1/2'
'-x, y+1/2, -z+1/2'
'x+1/2, -y+1/2, -z'
'-x, -y, -z'
'x-1/2, y, -z-1/2'
'x, -y-1/2, z-1/2'
'-x-1/2, y-1/2, z'

loop_
_atom_site_label
_atom_site_type_symbol
_atom_site_fract_x
_atom_site_fract_y
_atom_site_fract_z
_atom_site_U_iso_or_equiv
_atom_site_adp_type
_atom_site_occupancy
_atom_site_site_symmetry_order
_atom_site_calc_flag
_atom_site_refinement_flags_posn
_atom_site_refinement_flags_adp
_atom_site_refinement_flags_occupancy
_atom_site_disorder_assembly
_atom_site_disorder_group
S1 S 0.74413(5) 0.42726(8) 0.26612(3) 0.0305(2) Uani 1 1 d . . . . .
O3 O 0.80501(14) 0.4196(2) 0.30161(9) 0.0428(6) Uani 1 1 d . . . . .
O4 O 0.70534(14) 0.3186(2) 0.25292(10) 0.0425(6) Uani 1 1 d . . . . .
O1 O 0.58414(15) 0.8821(2) 0.51465(11) 0.0525(8) Uani 1 1 d . . . . .
O2 O 0.69823(17) 0.9474(3) 0.49765(12) 0.0649(9) Uani 1 1 d . . . . .
C13 C 0.61669(18) 0.5574(3) 0.25224(12) 0.0282(7) Uani 1 1 d . . . . .
C6 C 0.65514(18) 0.6031(3) 0.38338(12) 0.0278(7) Uani 1 1 d . . . . .
C23 C 0.77975(18) 0.4932(3) 0.20950(12) 0.0278(7) Uani 1 1 d . . . . .
C12 C 0.67920(18) 0.5373(3) 0.29022(12) 0.0266(7) Uani 1 1 d . . . . .
H12 H 0.706356 0.613495 0.293203 0.032 Uiso 1 1 calc R . . . .
C21 C 0.56149(18) 0.6778(3) 0.18448(13) 0.0312(7) Uani 1 1 d . . . . .
C14 C 0.55644(19) 0.4757(3) 0.24840(14) 0.0349(8) Uani 1 1 d . . . . .
H14 H 0.555499 0.407437 0.268934 0.042 Uiso 1 1 calc R . . . .
C11 C 0.6560(2) 0.5000(3) 0.34476(12) 0.0338(8) Uani 1 1 d . . . . .
H11A H 0.606554 0.464677 0.343342 0.041 Uiso 1 1 calc R . . . .
H11B H 0.690015 0.438430 0.356824 0.041 Uiso 1 1 calc R . . . .
C28 C 0.83748(19) 0.5743(3) 0.21390(13) 0.0343(8) Uani 1 1 d . . . . .
H28 H 0.857419 0.592141 0.245829 0.041 Uiso 1 1 calc R . . . .
C3 C 0.65145(19) 0.7727(3) 0.45258(12) 0.0317(8) Uani 1 1 d . . . . .
C2 C 0.6489(2) 0.8756(3) 0.49040(13) 0.0367(8) Uani 1 1 d . . . . .
C22 C 0.61898(19) 0.6547(3) 0.22043(12) 0.0318(8) Uani 1 1 d . . . . .
H22 H 0.659255 0.707188 0.222364 0.038 Uiso 1 1 calc R . . . .
C26 C 0.8350(2) 0.6029(3) 0.12374(13) 0.0381(9) Uani 1 1 d . . . . .
C15 C 0.4994(2) 0.4966(4) 0.21458(14) 0.0387(9) Uani 1 1 d . . . . .
H15 H 0.459763 0.442675 0.212908 0.046 Uiso 1 1 calc R . . . .
C16 C 0.49968(19) 0.5980(3) 0.18240(14) 0.0363(8) Uani 1 1 d . . . . .
C7 C 0.60219(19) 0.7045(3) 0.36711(13) 0.0320(8) Uani 1 1 d . . . . .
H7A H 0.616889 0.734777 0.333830 0.038 Uiso 1 1 calc R . . . .
H7B H 0.551810 0.673404 0.364402 0.038 Uiso 1 1 calc R . . . .
C25 C 0.7771(2) 0.5211(3) 0.11898(13) 0.0387(9) Uani 1 1 d . . . . .
H25 H 0.757241 0.503798 0.086966 0.046 Uiso 1 1 calc R . . . .
C27 C 0.8654(2) 0.6287(3) 0.17075(13) 0.0379(9) Uani 1 1 d . . . . .
H27 H 0.904793 0.682852 0.173349 0.045 Uiso 1 1 calc R . . . .
C24 C 0.7490(2) 0.4655(3) 0.16197(12) 0.0360(8) Uani 1 1 d . . . . .
H24 H 0.710178 0.410438 0.159328 0.043 Uiso 1 1 calc R . . . .
C9 C 0.6280(2) 0.5548(3) 0.43529(12) 0.0361(8) Uani 1 1 d . . . . .
H9A H 0.579982 0.515924 0.430865 0.043 Uiso 1 1 calc R . . . .
H9B H 0.662913 0.494984 0.447755 0.043 Uiso 1 1 calc R . . . .
C5 C 0.73268(18) 0.6564(3) 0.39204(12) 0.0348(8) Uani 1 1 d . . . . .
H5A H 0.767227 0.592645 0.400939 0.042 Uiso 1 1 calc R . . . .
H5B H 0.750074 0.693806 0.360727 0.042 Uiso 1 1 calc R . . . .
C20 C 0.5642(2) 0.7763(3) 0.15055(14) 0.0403(9) Uani 1 1 d . . . . .
H20 H 0.604797 0.828270 0.151316 0.048 Uiso 1 1 calc R . . . .
C8 C 0.6042(2) 0.8065(4) 0.40611(14) 0.0442(10) Uani 1 1 d . . . . .
H8A H 0.553858 0.824760 0.417109 0.053 Uiso 1 1 calc R . . . .
H8B H 0.624770 0.878023 0.390220 0.053 Uiso 1 1 calc R . . . .
C17 C 0.4410(2) 0.6240(4) 0.14781(15) 0.0448(10) Uani 1 1 d . . . . .
H17 H 0.399243 0.574548 0.146965 0.054 Uiso 1 1 calc R . . . .
C18 C 0.4451(2) 0.7202(4) 0.11586(16) 0.0495(11) Uani 1 1 d . . . . .
H18 H 0.406137 0.735901 0.093365 0.059 Uiso 1 1 calc R . . . .
C19 C 0.5077(2) 0.7962(4) 0.11656(15) 0.0483(10) Uani 1 1 d . . . . .
H19 H 0.510662 0.860228 0.093787 0.058 Uiso 1 1 calc R . . . .
C10 C 0.6206(2) 0.6560(3) 0.47484(14) 0.0463(10) Uani 1 1 d . . . . .
H10A H 0.568649 0.666639 0.483956 0.056 Uiso 1 1 calc R . . . .
H10B H 0.648016 0.634868 0.505536 0.056 Uiso 1 1 calc R . . . .
C4 C 0.7311(2) 0.7499(4) 0.43479(15) 0.0505(11) Uani 1 1 d . . . . .
H4A H 0.760766 0.721619 0.463350 0.061 Uiso 1 1 calc R . . . .
H4B H 0.752718 0.824540 0.422606 0.061 Uiso 1 1 calc R . . . .
C29 C 0.8640(3) 0.6649(4) 0.07706(16) 0.0608(13) Uani 1 1 d D . . . .
C1 C 0.5745(3) 0.9825(4) 0.54892(17) 0.0611(13) Uani 1 1 d . . . . .
H1A H 0.587235 1.055726 0.531552 0.092 Uiso 1 1 calc GR . . . .
H1B H 0.606260 0.972436 0.578123 0.092 Uiso 1 1 calc GR . . . .
H1C H 0.523442 0.986112 0.559891 0.092 Uiso 1 1 calc GR . . . .
F1 F 0.9208(3) 0.7377(5) 0.0863(2) 0.0716(18) Uani 0.748(10) 1 d D . P A 1
F2 F 0.8106(2) 0.7470(5) 0.06010(17) 0.086(2) Uani 0.748(10) 1 d D . P A 1
F3 F 0.8764(6) 0.5986(5) 0.0388(2) 0.128(4) Uani 0.748(10) 1 d D . P A 1
F4 F 0.9276(7) 0.5950(14) 0.0623(5) 0.080(5) Uani 0.252(10) 1 d D . P A 2
F5 F 0.8257(7) 0.6628(15) 0.0370(5) 0.077(5) Uani 0.252(10) 1 d D U P A 2
F6 F 0.8942(11) 0.7705(11) 0.0862(9) 0.092(7) Uani 0.252(10) 1 d D U P A 2

loop_
_atom_site_aniso_label
_atom_site_aniso_U_11
_atom_site_aniso_U_22
_atom_site_aniso_U_33
_atom_site_aniso_U_23
_atom_site_aniso_U_13
_atom_site_aniso_U_12
S1 0.0371(4) 0.0268(4) 0.0275(4) 0.0006(4) 0.0019(4) 0.0045(4)
O3 0.0435(15) 0.0515(17) 0.0334(13) 0.0109(12) -0.0042(11) 0.0119(13)
O4 0.0551(16) 0.0252(12) 0.0472(15) -0.0025(12) 0.0108(12) -0.0011(12)
O1 0.0572(17) 0.0428(16) 0.0575(18) -0.0242(14) 0.0250(14) -0.0086(14)
O2 0.067(2) 0.062(2) 0.065(2) -0.0356(17) 0.0178(16) -0.0259(17)
C13 0.0302(17) 0.0268(17) 0.0276(16) -0.0062(14) 0.0022(13) -0.0006(14)
C6 0.0345(18) 0.0250(17) 0.0239(16) -0.0024(14) 0.0039(13) -0.0004(14)
C23 0.0322(17) 0.0273(17) 0.0239(16) -0.0003(14) 0.0012(13) 0.0055(14)
C12 0.0329(17) 0.0219(16) 0.0251(16) -0.0060(13) 0.0010(13) -0.0004(13)
C21 0.0297(18) 0.0325(19) 0.0314(18) -0.0025(16) 0.0018(14) 0.0039(15)
C14 0.038(2) 0.0298(19) 0.0369(19) -0.0001(16) 0.0067(15) -0.0033(15)
C11 0.048(2) 0.0266(18) 0.0270(18) 0.0015(15) 0.0043(15) 0.0001(16)
C28 0.0390(19) 0.035(2) 0.0290(17) -0.0057(16) -0.0040(14) 0.0004(16)
C3 0.0377(19) 0.0297(19) 0.0276(18) -0.0029(15) 0.0045(14) -0.0026(15)
C2 0.047(2) 0.033(2) 0.0304(18) -0.0061(16) 0.0064(16) -0.0029(17)
C22 0.0316(18) 0.0305(19) 0.0334(18) -0.0015(15) 0.0016(14) -0.0023(14)
C26 0.047(2) 0.036(2) 0.0309(19) 0.0079(16) 0.0028(16) 0.0043(17)
C15 0.0316(18) 0.037(2) 0.048(2) -0.0044(18) 0.0026(16) -0.0054(16)
C16 0.0321(19) 0.037(2) 0.039(2) -0.0095(17) -0.0011(15) 0.0026(16)
C7 0.0351(19) 0.032(2) 0.0288(18) -0.0008(15) 0.0017(14) 0.0005(15)
C25 0.045(2) 0.046(2) 0.0247(18) -0.0020(16) -0.0048(15) 0.0026(18)
C27 0.039(2) 0.036(2) 0.039(2) 0.0008(17) 0.0013(16) -0.0031(16)
C24 0.0372(19) 0.041(2) 0.0298(18) -0.0024(16) -0.0024(16) -0.0030(17)
C9 0.051(2) 0.0277(19) 0.0296(18) 0.0008(15) 0.0044(16) -0.0019(16)
C5 0.0332(19) 0.044(2) 0.0276(17) -0.0035(16) 0.0018(13) 0.0039(16)
C20 0.040(2) 0.040(2) 0.041(2) 0.0026(18) -0.0032(16) 0.0012(17)
C8 0.058(3) 0.038(2) 0.037(2) -0.0056(18) -0.0041(18) 0.0088(19)
C17 0.032(2) 0.047(2) 0.055(2) -0.009(2) -0.0088(17) 0.0030(17)
C18 0.045(2) 0.053(3) 0.050(2) -0.007(2) -0.0154(19) 0.013(2)
C19 0.050(2) 0.048(3) 0.047(2) 0.005(2) -0.0038(19) 0.010(2)
C10 0.075(3) 0.034(2) 0.0302(19) -0.0026(17) 0.0144(19) -0.003(2)
C4 0.037(2) 0.064(3) 0.051(2) -0.030(2) 0.0059(17) -0.0121(19)
C29 0.065(3) 0.075(4) 0.043(3) 0.016(3) -0.006(2) -0.021(3)
C1 0.070(3) 0.051(3) 0.062(3) -0.032(2) 0.023(2) -0.006(2)
F1 0.069(3) 0.081(4) 0.065(3) 0.036(3) -0.002(2) -0.023(3)
F2 0.098(3) 0.090(4) 0.069(3) 0.048(3) -0.009(2) 0.001(3)
F3 0.271(10) 0.070(3) 0.044(3) -0.015(3) 0.077(5) -0.037(5)
F4 0.066(8) 0.140(14) 0.034(7) 0.038(8) 0.029(5) 0.005(8)
F5 0.077(5) 0.078(5) 0.074(5) 0.002(2) -0.001(2) 0.000(2)
F6 0.120(12) 0.059(8) 0.098(10) 0.018(7) 0.017(8) -0.001(7)

loop_
_atom_type_symbol
_atom_type_description
_atom_type_scat_dispersion_real
_atom_type_scat_dispersion_imag
_atom_type_scat_source
C C 0.0033 0.0016 'International Tables Vol C Tables 4.2.6.8 and 6.1.1.4'
H H 0.0000 0.0000 'International Tables Vol C Tables 4.2.6.8 and 6.1.1.4'
F F 0.0171 0.0103 'International Tables Vol C Tables 4.2.6.8 and 6.1.1.4'
O O 0.0106 0.0060 'International Tables Vol C Tables 4.2.6.8 and 6.1.1.4'
S S 0.1246 0.1234 'International Tables Vol C Tables 4.2.6.8 and 6.1.1.4'

loop_
_geom_angle_atom_site_label_1
_geom_angle_atom_site_label_2
_geom_angle_atom_site_label_3
_geom_angle
_geom_angle_site_symmetry_1
_geom_angle_site_symmetry_3
_geom_angle_publ_flag
O3 S1 C23 106.90(15) . . ?
O3 S1 C12 107.77(15) . . ?
O4 S1 O3 118.33(16) . . ?
O4 S1 C23 108.76(15) . . ?
O4 S1 C12 109.96(15) . . ?
C23 S1 C12 104.16(15) . . ?
C2 O1 C1 116.4(3) . . ?
C14 C13 C12 121.2(3) . . ?
C22 C13 C12 119.6(3) . . ?
C22 C13 C14 119.2(3) . . ?
C11 C6 C7 111.9(3) . . ?
C11 C6 C9 108.9(3) . . ?
C11 C6 C5 112.3(3) . . ?
C7 C6 C9 107.8(3) . . ?
C5 C6 C7 108.7(3) . . ?
C5 C6 C9 107.0(3) . . ?
C28 C23 S1 118.2(2) . . ?
C28 C23 C24 121.1(3) . . ?
C24 C23 S1 120.8(3) . . ?
C13 C12 S1 110.4(2) . . ?
C13 C12 C11 116.5(3) . . ?
C11 C12 S1 108.4(2) . . ?
C22 C21 C16 118.7(3) . . ?
C20 C21 C22 122.2(3) . . ?
C20 C21 C16 119.1(3) . . ?
C15 C14 C13 120.5(3) . . ?
C6 C11 C12 114.4(3) . . ?
C27 C28 C23 119.5(3) . . ?
C2 C3 C8 108.5(3) . . ?
C2 C3 C10 112.5(3) . . ?
C2 C3 C4 110.7(3) . . ?
C10 C3 C8 108.2(3) . . ?
C4 C3 C8 108.5(3) . . ?
C4 C3 C10 108.3(3) . . ?
O1 C2 C3 112.4(3) . . ?
O2 C2 O1 122.1(3) . . ?
O2 C2 C3 125.5(3) . . ?
C13 C22 C21 121.7(3) . . ?
C25 C26 C29 119.3(3) . . ?
C27 C26 C25 121.0(3) . . ?
C27 C26 C29 119.8(4) . . ?
C14 C15 C16 121.2(3) . . ?
C15 C16 C21 118.7(3) . . ?
C15 C16 C17 122.8(3) . . ?
C17 C16 C21 118.5(3) . . ?
C8 C7 C6 110.2(3) . . ?
C24 C25 C26 119.6(3) . . ?
C28 C27 C26 119.8(3) . . ?
C25 C24 C23 119.0(3) . . ?
C10 C9 C6 111.5(3) . . ?
C4 C5 C6 110.8(3) . . ?
C19 C20 C21 120.6(4) . . ?
C7 C8 C3 111.3(3) . . ?
C18 C17 C16 120.9(4) . . ?
C17 C18 C19 120.5(4) . . ?
C20 C19 C18 120.3(4) . . ?
C3 C10 C9 109.6(3) . . ?
C3 C4 C5 110.8(3) . . ?
F1 C29 C26 113.5(4) . . ?
F1 C29 F2 100.8(5) . . ?
F2 C29 C26 108.8(4) . . ?
F3 C29 C26 116.0(4) . . ?
F3 C29 F1 111.5(5) . . ?
F3 C29 F2 104.5(5) . . ?
F4 C29 C26 104.3(6) . . ?
F5 C29 C26 118.9(7) . . ?
F5 C29 F4 101.6(8) . . ?
F5 C29 F6 113.3(10) . . ?
F6 C29 C26 114.0(12) . . ?
F6 C29 F4 101.8(9) . . ?

loop_
_geom_bond_atom_site_label_1
_geom_bond_atom_site_label_2
_geom_bond_distance
_geom_bond_site_symmetry_2
_geom_bond_publ_flag
S1 O3 1.436(2) . ?
S1 O4 1.436(3) . ?
S1 C23 1.772(3) . ?
S1 C12 1.803(3) . ?
O1 C2 1.326(4) . ?
O1 C1 1.442(4) . ?
O2 C2 1.206(4) . ?
C13 C12 1.515(4) . ?
C13 C14 1.415(4) . ?
C13 C22 1.365(5) . ?
C6 C11 1.528(4) . ?
C6 C7 1.534(5) . ?
C6 C9 1.540(4) . ?
C6 C5 1.529(4) . ?
C23 C28 1.378(5) . ?
C23 C24 1.395(4) . ?
C12 C11 1.543(4) . ?
C21 C22 1.419(5) . ?
C21 C16 1.421(5) . ?
C21 C20 1.410(5) . ?
C14 C15 1.373(5) . ?
C28 C27 1.375(5) . ?
C3 C2 1.513(5) . ?
C3 C8 1.528(5) . ?
C3 C10 1.526(5) . ?
C3 C4 1.523(5) . ?
C26 C25 1.387(5) . ?
C26 C27 1.375(5) . ?
C26 C29 1.496(5) . ?
C15 C16 1.407(5) . ?
C16 C17 1.417(5) . ?
C7 C8 1.525(5) . ?
C25 C24 1.378(5) . ?
C9 C10 1.534(5) . ?
C5 C4 1.526(5) . ?
C20 C19 1.366(5) . ?
C17 C18 1.359(6) . ?
C18 C19 1.404(6) . ?
C29 F1 1.324(6) . ?
C29 F2 1.396(6) . ?
C29 F3 1.263(6) . ?
C29 F4 1.434(12) . ?
C29 F5 1.253(11) . ?
C29 F6 1.315(8) . ?
